data_7047591
loop_
_publ_author_name
'Tung, Jo-Yu'
'Chen, Yi-Chun'
'Liu, Ta-Kang'
'Tsai, Wei-Joe'
'Lin, Hsiang-Yin'
'Chen, Jyh-Horung'
'Chang, Yu-Chang'

_publ_section_title
;
 The \h1-H--C&#x2026;Hg agostic interactions in mercury complexes of
 N-confused porphyrin
;
_journal_name_full 'Dalton Transactions'
_journal_paper_doi 10.1039/C8DT02895H
_journal_year 2018
_chemical_formula_moiety 'C45 H31 Cl Hg N4, C8 H10'
_chemical_formula_sum 'C53 H41 Cl Hg N4'
_chemical_formula_weight 969.94
_space_group_crystal_system tetragonal
_space_group_IT_number 88
_space_group_name_Hall '-I 4ad'
_space_group_name_H-M_alt 'I 41/a'
_symmetry_cell_setting tetragonal
_symmetry_space_group_name_Hall '-I 4ad'
_symmetry_space_group_name_H-M 'I 41/a :2'
_atom_sites_solution_hydrogens mixed
_audit_creation_method SHELXL-2014/7
_audit_update_record
;
2018-06-05 deposited with the CCDC.
2018-09-19 downloaded from the CCDC.
;
_cell_angle_alpha 90
_cell_angle_beta 90
_cell_angle_gamma 90
_cell_formula_units_Z 16
_cell_length_a 41.823(2)
_cell_length_b 41.823(2)
_cell_length_c 9.8448(6)
_cell_measurement_reflns_used 9436
_cell_measurement_temperature 150(2)
_cell_measurement_theta_max 26.355
_cell_measurement_theta_min 3.194
_cell_volume 17220.2(16)
_computing_cell_refinement 'SAINT V7.34A (Bruker AXS, 2006)'
_computing_data_collection 'APEX2 (Bruker AXS, 2010)'
_computing_data_reduction 'SAINT V7.34A (Bruker AXS, 2006)'
_computing_molecular_graphics 'Bruker SHELXTL'
_computing_publication_material 'Bruker SHELXTL'
_computing_structure_refinement 'SHELXL-2014/7 (Sheldrick, 2014)'
_computing_structure_solution 'SHELXL-2014/7 (Sheldrick, 2014)'
_diffrn_ambient_temperature 150(2)
_diffrn_measured_fraction_theta_full 0.998
_diffrn_measured_fraction_theta_max 0.995
_diffrn_measurement_device_type 'Bruker APEX-II CCD'
_diffrn_measurement_method '\f and \w scans'
_diffrn_radiation_probe x-ray
_diffrn_radiation_type MoK\a
_diffrn_radiation_wavelength 0.71073
_diffrn_reflns_av_R_equivalents 0.0702
_diffrn_reflns_av_unetI/netI 0.0331
_diffrn_reflns_Laue_measured_fraction_full 0.998
_diffrn_reflns_Laue_measured_fraction_max 0.995
_diffrn_reflns_limit_h_max 52
_diffrn_reflns_limit_h_min -52
_diffrn_reflns_limit_k_max 52
_diffrn_reflns_limit_k_min -52
_diffrn_reflns_limit_l_max 11
_diffrn_reflns_limit_l_min -12
_diffrn_reflns_number 166179
_diffrn_reflns_point_group_measured_fraction_full 0.998
_diffrn_reflns_point_group_measured_fraction_max 0.995
_diffrn_reflns_theta_full 25.242
_diffrn_reflns_theta_max 26.412
_diffrn_reflns_theta_min 2.883
_exptl_absorpt_coefficient_mu 3.679
_exptl_absorpt_correction_T_max 0.9281
_exptl_absorpt_correction_T_min 0.6678
_exptl_absorpt_correction_type multi-scan
_exptl_absorpt_process_details 'SADABS V2012/1 (Bruker AXS Inc.)'
_exptl_crystal_colour blue
_exptl_crystal_density_diffrn 1.496
_exptl_crystal_description parallelepiped
_exptl_crystal_F_000 7744
_exptl_crystal_size_max 0.350
_exptl_crystal_size_mid 0.120
_exptl_crystal_size_min 0.090
_refine_diff_density_max 0.890
_refine_diff_density_min -2.811
_refine_diff_density_rms 0.128
_refine_ls_extinction_method none
_refine_ls_goodness_of_fit_ref 1.187
_refine_ls_hydrogen_treatment mixed
_refine_ls_matrix_type full
_refine_ls_number_parameters 540
_refine_ls_number_reflns 8812
_refine_ls_number_restraints 0
_refine_ls_restrained_S_all 1.187
_refine_ls_R_factor_all 0.0648
_refine_ls_R_factor_gt 0.0529
_refine_ls_shift/su_max 0.005
_refine_ls_shift/su_mean 0.000
_refine_ls_structure_factor_coef Fsqd
_refine_ls_weighting_details 'w=1/[\s^2^(Fo^2^)+(0.0409P)^2^+257.2729P] where P=(Fo^2^+2Fc^2^)/3'
_refine_ls_weighting_scheme calc
_refine_ls_wR_factor_gt 0.1144
_refine_ls_wR_factor_ref 0.1189
_reflns_Friedel_coverage 0.000
_reflns_number_gt 7705
_reflns_number_total 8812
_reflns_threshold_expression 'I > 2\s(I)'
_cod_data_source_file c8dt02895h2.cif
_cod_data_source_block hgcl
_cod_depositor_comments
;
The following automatic conversions were performed:

'_symmetry_cell_setting' value 'Tetragonal' changed to 'tetragonal'
according to
/home/data/users/saulius/crontab/automatic-downloads/rss-feeds/RSC/lib/dictionaries/cif_core.dic
dictionary named 'cif_core.dic' version 2.4.2 from 2011-04-26.

Automatic conversion script
Id: cif_fix_values 4973 2017-02-22 13:04:09Z antanas 
;
_cod_original_cell_volume 17220.5(19)
_cod_original_sg_symbol_H-M I4(1)/a
_cod_database_code 7047591
_shelx_shelxl_version_number 2014/7
_shelx_space_group_comment
; 
The symmetry employed for this shelxl refinement is uniquely defined 
by the following loop, which should always be used as a source of 
symmetry information in preference to the above space-group names. 
They are only intended as comments. 
;
_shelx_estimated_absorpt_t_min 0.359
_shelx_estimated_absorpt_t_max 0.733

loop_
_space_group_symop_operation_xyz
'x, y, z'
'-x+1/2, -y, z+1/2'
'-y+3/4, x+1/4, z+1/4'
'y+3/4, -x+3/4, z+3/4'
'x+1/2, y+1/2, z+1/2'
'-x+1, -y+1/2, z+1'
'-y+5/4, x+3/4, z+3/4'
'y+5/4, -x+5/4, z+5/4'
'-x, -y, -z'
'x-1/2, y, -z-1/2'
'y-3/4, -x-1/4, -z-1/4'
'-y-3/4, x-3/4, -z-3/4'
'-x+1/2, -y+1/2, -z+1/2'
'x, y+1/2, -z'
'y-1/4, -x+1/4, -z+1/4'
'-y-1/4, x-1/4, -z-1/4'

loop_
_atom_site_label
_atom_site_type_symbol
_atom_site_fract_x
_atom_site_fract_y
_atom_site_fract_z
_atom_site_U_iso_or_equiv
_atom_site_adp_type
_atom_site_occupancy
_atom_site_site_symmetry_order
_atom_site_calc_flag
_atom_site_refinement_flags_posn
_atom_site_refinement_flags_adp
_atom_site_refinement_flags_occupancy
_atom_site_disorder_assembly
_atom_site_disorder_group
Hg Hg 0.40262(2) 0.95974(2) 0.97521(3) 0.01931(9) Uani 1 1 d . . . . .
Cl Cl 0.41865(4) 0.96554(4) 1.20758(17) 0.0269(3) Uani 1 1 d . . . . .
N1 N 0.34596(11) 0.96427(11) 0.9463(5) 0.0180(11) Uani 1 1 d . . . . .
N2 N 0.39508(11) 0.92703(12) 0.8042(5) 0.0185(11) Uani 1 1 d . . . . .
N3 N 0.44230(11) 0.98080(11) 0.8264(5) 0.0167(10) Uani 1 1 d . . . . .
N4 N 0.41350(12) 1.04901(12) 1.1072(5) 0.0195(11) Uani 1 1 d . . . . .
C1 C 0.32590(14) 0.98549(14) 1.0140(6) 0.0187(13) Uani 1 1 d . . . . .
C2 C 0.29508(14) 0.97037(15) 1.0315(7) 0.0219(13) Uani 1 1 d . . . . .
H2A H 0.2767 0.9798 1.0721 0.026 Uiso 1 1 calc R U . . .
C3 C 0.29699(14) 0.94063(14) 0.9799(7) 0.0206(13) Uani 1 1 d . . . . .
H3A H 0.2805 0.9250 0.9801 0.025 Uiso 1 1 calc R U . . .
C4 C 0.32880(14) 0.93681(14) 0.9242(7) 0.0190(13) Uani 1 1 d . . . . .
C5 C 0.33996(14) 0.90946(14) 0.8546(7) 0.0182(13) Uani 1 1 d . . . . .
C6 C 0.37019(14) 0.90611(14) 0.7934(6) 0.0191(13) Uani 1 1 d . . . . .
C7 C 0.37896(15) 0.88128(15) 0.6975(7) 0.0251(15) Uani 1 1 d . . . . .
H7A H 0.3658 0.8639 0.6704 0.030 Uiso 1 1 calc R U . . .
C8 C 0.40856(15) 0.88702(15) 0.6538(7) 0.0256(15) Uani 1 1 d . . . . .
H8A H 0.4204 0.8745 0.5908 0.031 Uiso 1 1 calc R U . . .
C9 C 0.41930(15) 0.91620(14) 0.7212(7) 0.0210(13) Uani 1 1 d . . . . .
C10 C 0.44849(14) 0.93141(14) 0.6909(6) 0.0185(13) Uani 1 1 d . . . . .
C11 C 0.45832(14) 0.96202(14) 0.7367(6) 0.0186(12) Uani 1 1 d . . . . .
C12 C 0.48675(14) 0.97839(15) 0.6895(7) 0.0207(13) Uani 1 1 d . . . . .
H12A H 0.5019 0.9704 0.6261 0.025 Uiso 1 1 calc R U . . .
C13 C 0.48777(14) 1.00702(15) 0.7522(7) 0.0217(14) Uani 1 1 d . . . . .
H13A H 0.5037 1.0230 0.7417 0.026 Uiso 1 1 calc R U . . .
C14 C 0.45965(13) 1.00870(14) 0.8392(6) 0.0182(12) Uani 1 1 d . . . . .
C15 C 0.45033(13) 1.03465(13) 0.9175(6) 0.0169(12) Uani 1 1 d . . . . .
C16 C 0.41913(14) 1.03531(14) 0.9793(7) 0.0185(12) Uani 1 1 d . . . . .
C17 C 0.38997(14) 1.02263(14) 0.9359(7) 0.0174(13) Uani 1 1 d . . . . .
H17A H 0.3862(13) 1.0156(13) 0.848(7) 0.005(14) Uiso 1 1 d . . . . .
C18 C 0.36711(14) 1.02767(13) 1.0397(6) 0.0182(12) Uani 1 1 d . . . . .
C19 C 0.38298(14) 1.04445(14) 1.1411(7) 0.0193(13) Uani 1 1 d . . . . .
H19A H 0.3734 1.0517 1.2231 0.023 Uiso 1 1 calc R U . . .
C20 C 0.33551(14) 1.01539(14) 1.0606(6) 0.0180(13) Uani 1 1 d . . . . .
C21 C 0.31775(13) 0.88193(14) 0.8354(6) 0.0178(12) Uani 1 1 d . . . . .
C22 C 0.28866(15) 0.88563(15) 0.7654(7) 0.0257(15) Uani 1 1 d . . . . .
H22A H 0.2826 0.9062 0.7333 0.031 Uiso 1 1 calc R U . . .
C23 C 0.26874(15) 0.85969(16) 0.7426(8) 0.0284(16) Uani 1 1 d . . . . .
H23A H 0.2492 0.8626 0.6946 0.034 Uiso 1 1 calc R U . . .
C24 C 0.27704(16) 0.82986(15) 0.7889(7) 0.0274(15) Uani 1 1 d . . . . .
H24A H 0.2631 0.8122 0.7742 0.033 Uiso 1 1 calc R U . . .
C25 C 0.30555(15) 0.82546(15) 0.8568(7) 0.0238(14) Uani 1 1 d . . . . .
H25A H 0.3115 0.8048 0.8875 0.029 Uiso 1 1 calc R U . . .
C26 C 0.32550(15) 0.85142(15) 0.8801(7) 0.0224(14) Uani 1 1 d . . . . .
H26A H 0.3450 0.8482 0.9280 0.027 Uiso 1 1 calc R U . . .
C27 C 0.47109(14) 0.91393(14) 0.5997(6) 0.0184(13) Uani 1 1 d . . . . .
C28 C 0.46896(18) 0.91661(18) 0.4620(8) 0.0347(17) Uani 1 1 d . . . . .
H28A H 0.4529 0.9298 0.4236 0.042 Uiso 1 1 calc R U . . .
C29 C 0.48998(19) 0.90032(18) 0.3764(8) 0.0368(18) Uani 1 1 d . . . . .
H29A H 0.4880 0.9024 0.2806 0.044 Uiso 1 1 calc R U . . .
C30 C 0.51340(18) 0.88134(17) 0.4301(8) 0.0364(18) Uani 1 1 d . . . . .
H30A H 0.5276 0.8700 0.3723 0.044 Uiso 1 1 calc R U . . .
C31 C 0.5161(2) 0.8789(2) 0.5670(9) 0.053(2) Uani 1 1 d . . . . .
H31A H 0.5326 0.8661 0.6046 0.064 Uiso 1 1 calc R U . . .
C32 C 0.4952(2) 0.8947(2) 0.6528(8) 0.044(2) Uani 1 1 d . . . . .
H32A H 0.4973 0.8924 0.7483 0.053 Uiso 1 1 calc R U . . .
C33 C 0.47101(14) 1.06275(14) 0.9357(6) 0.0179(12) Uani 1 1 d . . . . .
C34 C 0.50349(14) 1.06037(14) 0.9666(7) 0.0191(13) Uani 1 1 d . . . . .
H34A H 0.5132 1.0399 0.9743 0.023 Uiso 1 1 calc R U . . .
C35 C 0.52166(14) 1.08780(14) 0.9861(7) 0.0198(13) Uani 1 1 d . . . . .
H35A H 0.5437 1.0860 1.0081 0.024 Uiso 1 1 calc R U . . .
C36 C 0.50787(15) 1.11766(15) 0.9737(7) 0.0239(14) Uani 1 1 d . . . . .
H36A H 0.5205 1.1363 0.9865 0.029 Uiso 1 1 calc R U . . .
C37 C 0.47556(14) 1.12066(14) 0.9426(6) 0.0204(13) Uani 1 1 d . . . . .
H37A H 0.4661 1.1412 0.9348 0.024 Uiso 1 1 calc R U . . .
C38 C 0.45735(14) 1.09338(14) 0.9232(7) 0.0181(12) Uani 1 1 d . . . . .
H38A H 0.4353 1.0954 0.9011 0.022 Uiso 1 1 calc R U . . .
C39 C 0.31515(13) 1.03514(14) 1.1491(7) 0.0200(13) Uani 1 1 d . . . . .
C40 C 0.31455(14) 1.06833(15) 1.1287(8) 0.0262(15) Uani 1 1 d . . . . .
H40A H 0.3247 1.0771 1.0507 0.031 Uiso 1 1 calc R U . . .
C41 C 0.29956(16) 1.08854(17) 1.2198(9) 0.0344(17) Uani 1 1 d . . . . .
H41A H 0.2995 1.1110 1.2043 0.041 Uiso 1 1 calc R U . . .
C42 C 0.28472(15) 1.07614(17) 1.3331(8) 0.0335(17) Uani 1 1 d . . . . .
H42A H 0.2750 1.0900 1.3972 0.040 Uiso 1 1 calc R U . . .
C43 C 0.28405(15) 1.04312(18) 1.3536(7) 0.0287(16) Uani 1 1 d . . . . .
H43A H 0.2732 1.0345 1.4300 0.034 Uiso 1 1 calc R U . . .
C44 C 0.29922(14) 1.02277(16) 1.2626(7) 0.0254(14) Uani 1 1 d . . . . .
H44A H 0.2988 1.0003 1.2774 0.030 Uiso 1 1 calc R U . . .
C45 C 0.43734(16) 1.06075(19) 1.2045(7) 0.0329(17) Uani 1 1 d . . . . .
H45A H 0.4582 1.0624 1.1596 0.049 Uiso 1 1 calc R U . . .
H45B H 0.4309 1.0818 1.2380 0.049 Uiso 1 1 calc R U . . .
H45C H 0.4389 1.0458 1.2810 0.049 Uiso 1 1 calc R U . . .
C46 C 0.4302(3) 0.8383(2) 0.2575(12) 0.066(3) Uani 1 1 d . . . . .
H46A H 0.4284 0.8456 0.3486 0.079 Uiso 1 1 calc R U . . .
C47 C 0.4115(2) 0.85266(19) 0.1593(11) 0.052(2) Uani 1 1 d . . . . .
C48 C 0.4155(2) 0.8427(2) 0.0273(12) 0.058(3) Uani 1 1 d . . . . .
H48A H 0.4037 0.8526 -0.0435 0.069 Uiso 1 1 calc R U . . .
C49 C 0.4368(2) 0.8180(3) -0.0032(13) 0.065(3) Uani 1 1 d . . . . .
C50 C 0.4540(2) 0.8041(3) 0.0994(16) 0.075(4) Uani 1 1 d . . . . .
H50A H 0.4682 0.7871 0.0790 0.090 Uiso 1 1 calc R U . . .
C51 C 0.4510(3) 0.8143(3) 0.2300(16) 0.077(4) Uani 1 1 d . . . . .
C52 C 0.3888(3) 0.8793(2) 0.1923(14) 0.081(4) Uani 1 1 d . . . . .
H52A H 0.3890 0.8832 0.2904 0.122 Uiso 1 1 calc R U . . .
H52B H 0.3955 0.8987 0.1444 0.122 Uiso 1 1 calc R U . . .
H52C H 0.3672 0.8733 0.1636 0.122 Uiso 1 1 calc R U . . .
C53 C 0.4672(5) 0.8004(6) 0.354(3) 0.108(7) Uani 0.579(16) 1 d . . P A 1
H53A H 0.4817 0.7832 0.3261 0.162 Uiso 0.579(16) 1 calc R U P A 1
H53B H 0.4793 0.8171 0.4006 0.162 Uiso 0.579(16) 1 calc R U P A 1
H53C H 0.4509 0.7917 0.4156 0.162 Uiso 0.579(16) 1 calc R U P A 1
C53' C 0.4418(7) 0.8123(8) -0.156(4) 0.108(7) Uani 0.421(16) 1 d . . P A 2
H53D H 0.4264 0.8251 -0.2074 0.162 Uiso 0.421(16) 1 calc R U P A 2
H53E H 0.4636 0.8185 -0.1811 0.162 Uiso 0.421(16) 1 calc R U P A 2
H53F H 0.4385 0.7896 -0.1761 0.162 Uiso 0.421(16) 1 calc R U P A 2

loop_
_atom_site_aniso_label
_atom_site_aniso_U_11
_atom_site_aniso_U_22
_atom_site_aniso_U_33
_atom_site_aniso_U_23
_atom_site_aniso_U_13
_atom_site_aniso_U_12
Hg 0.01451(12) 0.02147(13) 0.02194(14) -0.00209(10) 0.00049(9) 0.00004(9)
Cl 0.0290(8) 0.0309(8) 0.0209(9) -0.0041(6) -0.0060(7) 0.0074(6)
N1 0.015(2) 0.014(2) 0.025(3) -0.001(2) 0.001(2) 0.0010(18)
N2 0.009(2) 0.030(3) 0.016(3) -0.007(2) 0.0091(19) -0.005(2)
N3 0.014(2) 0.014(2) 0.022(3) 0.000(2) 0.001(2) 0.0005(18)
N4 0.017(2) 0.020(3) 0.022(3) -0.005(2) 0.001(2) -0.002(2)
C1 0.014(3) 0.022(3) 0.020(3) 0.003(3) -0.001(2) 0.001(2)
C2 0.011(3) 0.024(3) 0.030(4) -0.003(3) 0.002(3) 0.001(2)
C3 0.015(3) 0.019(3) 0.027(4) 0.000(3) 0.001(3) -0.001(2)
C4 0.016(3) 0.021(3) 0.020(3) 0.001(3) -0.001(2) -0.003(2)
C5 0.016(3) 0.015(3) 0.024(4) 0.002(2) -0.003(2) -0.002(2)
C6 0.017(3) 0.021(3) 0.020(3) -0.001(2) -0.001(2) -0.003(2)
C7 0.023(3) 0.023(3) 0.030(4) -0.006(3) -0.001(3) -0.006(3)
C8 0.025(3) 0.023(3) 0.029(4) -0.011(3) 0.003(3) -0.003(3)
C9 0.024(3) 0.016(3) 0.023(3) 0.000(3) 0.003(3) 0.000(2)
C10 0.018(3) 0.022(3) 0.016(3) 0.000(2) -0.002(2) 0.001(2)
C11 0.017(3) 0.022(3) 0.017(3) 0.001(2) -0.002(2) 0.001(2)
C12 0.015(3) 0.023(3) 0.023(4) 0.002(3) 0.007(2) 0.000(2)
C13 0.016(3) 0.021(3) 0.028(4) 0.004(3) 0.003(3) 0.001(2)
C14 0.014(3) 0.018(3) 0.022(3) 0.005(2) 0.001(2) -0.002(2)
C15 0.012(3) 0.017(3) 0.022(3) 0.003(2) 0.002(2) -0.001(2)
C16 0.017(3) 0.017(3) 0.022(3) 0.001(2) 0.001(2) 0.002(2)
C17 0.018(3) 0.014(3) 0.020(4) 0.001(2) 0.000(2) 0.000(2)
C18 0.020(3) 0.013(3) 0.021(3) 0.002(2) 0.000(3) 0.004(2)
C19 0.016(3) 0.020(3) 0.022(4) 0.000(3) 0.005(2) 0.004(2)
C20 0.014(3) 0.021(3) 0.019(3) 0.002(2) -0.001(2) 0.005(2)
C21 0.013(3) 0.019(3) 0.022(3) -0.002(2) 0.003(2) 0.000(2)
C22 0.019(3) 0.020(3) 0.038(4) 0.000(3) -0.006(3) -0.003(2)
C23 0.019(3) 0.027(3) 0.039(4) -0.006(3) -0.007(3) 0.001(3)
C24 0.025(3) 0.022(3) 0.034(4) -0.004(3) 0.006(3) -0.006(3)
C25 0.027(3) 0.018(3) 0.026(4) 0.000(3) 0.009(3) -0.001(3)
C26 0.020(3) 0.021(3) 0.027(4) 0.000(3) 0.002(3) -0.001(2)
C27 0.019(3) 0.020(3) 0.016(4) 0.000(2) 0.001(2) -0.001(2)
C28 0.037(4) 0.034(4) 0.033(5) 0.002(3) 0.009(3) 0.010(3)
C29 0.047(5) 0.043(4) 0.021(4) -0.001(3) 0.012(3) 0.004(4)
C30 0.041(4) 0.033(4) 0.036(5) -0.010(3) 0.020(3) 0.007(3)
C31 0.049(5) 0.064(6) 0.045(6) -0.004(4) 0.007(4) 0.038(5)
C32 0.053(5) 0.057(5) 0.022(4) -0.001(4) 0.006(4) 0.033(4)
C33 0.016(3) 0.022(3) 0.015(3) 0.000(2) 0.004(2) 0.000(2)
C34 0.015(3) 0.020(3) 0.022(3) 0.003(3) -0.001(2) 0.002(2)
C35 0.013(3) 0.024(3) 0.023(4) -0.004(3) 0.000(2) -0.001(2)
C36 0.026(3) 0.021(3) 0.024(4) -0.003(3) 0.003(3) -0.008(3)
C37 0.021(3) 0.016(3) 0.024(4) -0.002(2) 0.004(3) 0.002(2)
C38 0.013(3) 0.017(3) 0.024(3) 0.002(2) 0.002(2) 0.003(2)
C39 0.009(3) 0.022(3) 0.030(4) -0.003(3) 0.000(2) 0.001(2)
C40 0.012(3) 0.024(3) 0.043(4) -0.002(3) 0.004(3) 0.003(2)
C41 0.019(3) 0.027(4) 0.057(5) -0.008(4) 0.003(3) 0.003(3)
C42 0.017(3) 0.038(4) 0.045(5) -0.018(4) -0.001(3) 0.006(3)
C43 0.013(3) 0.048(4) 0.025(4) 0.000(3) 0.001(3) 0.004(3)
C44 0.017(3) 0.029(3) 0.030(4) 0.000(3) -0.001(3) 0.003(3)
C45 0.023(3) 0.050(5) 0.025(4) -0.008(3) 0.001(3) -0.007(3)
C46 0.079(7) 0.053(6) 0.067(7) -0.001(5) -0.027(6) -0.033(5)
C47 0.051(5) 0.029(4) 0.077(7) 0.011(4) -0.022(5) -0.017(4)
C48 0.039(5) 0.057(6) 0.077(8) 0.020(5) -0.018(5) -0.028(4)
C49 0.042(5) 0.067(7) 0.088(9) -0.017(6) 0.000(5) -0.029(5)
C50 0.037(5) 0.053(6) 0.133(12) -0.002(7) -0.010(7) -0.012(4)
C51 0.058(7) 0.049(6) 0.123(12) 0.021(7) -0.042(7) -0.016(5)
C52 0.084(8) 0.047(6) 0.114(11) -0.001(6) -0.005(7) -0.002(5)
C53 0.060(11) 0.093(14) 0.17(2) 0.025(14) -0.030(13) -0.009(9)
C53' 0.060(11) 0.093(14) 0.17(2) 0.025(14) -0.030(13) -0.009(9)

loop_
_atom_type_symbol
_atom_type_description
_atom_type_scat_dispersion_real
_atom_type_scat_dispersion_imag
_atom_type_scat_source
C C 0.0033 0.0016 'International Tables Vol C Tables 4.2.6.8 and 6.1.1.4'
H H 0.0000 0.0000 'International Tables Vol C Tables 4.2.6.8 and 6.1.1.4'
N N 0.0061 0.0033 'International Tables Vol C Tables 4.2.6.8 and 6.1.1.4'
Cl Cl 0.1484 0.1585 'International Tables Vol C Tables 4.2.6.8 and 6.1.1.4'
Hg Hg -2.3894 9.2266 'International Tables Vol C Tables 4.2.6.8 and 6.1.1.4'

loop_
_geom_angle_atom_site_label_1
_geom_angle_atom_site_label_2
_geom_angle_atom_site_label_3
_geom_angle
N2 Hg N3 81.87(17)
N2 Hg N1 79.38(17)
N3 Hg N1 125.95(17)
N2 Hg Cl 146.78(15)
N3 Hg Cl 110.78(13)
N1 Hg Cl 112.49(13)
N2 Hg C17 117.9(2)
N3 Hg C17 71.90(17)
N1 Hg C17 73.33(17)
Cl Hg C17 95.32(15)
C4 N1 C1 107.1(5)
C4 N1 Hg 118.1(4)
C1 N1 Hg 126.2(4)
C6 N2 C9 107.7(5)
C6 N2 Hg 124.8(4)
C9 N2 Hg 123.7(4)
C11 N3 C14 106.8(5)
C11 N3 Hg 122.0(4)
C14 N3 Hg 128.5(4)
C19 N4 C16 109.1(5)
C19 N4 C45 122.4(5)
C16 N4 C45 127.5(5)
C20 C1 N1 123.8(5)
C20 C1 C2 127.7(6)
N1 C1 C2 108.4(5)
C3 C2 C1 107.9(5)
C3 C2 H2A 126.1
C1 C2 H2A 126.1
C2 C3 C4 107.4(5)
C2 C3 H3A 126.3
C4 C3 H3A 126.3
N1 C4 C5 125.6(5)
N1 C4 C3 109.2(5)
C5 C4 C3 125.2(5)
C6 C5 C4 125.8(5)
C6 C5 C21 115.4(5)
C4 C5 C21 118.7(5)
N2 C6 C5 126.0(5)
N2 C6 C7 108.5(5)
C5 C6 C7 125.2(5)
C8 C7 C6 108.4(5)
C8 C7 H7A 125.8
C6 C7 H7A 125.8
C7 C8 C9 106.9(6)
C7 C8 H8A 126.6
C9 C8 H8A 126.6
N2 C9 C10 127.9(6)
N2 C9 C8 108.6(5)
C10 C9 C8 123.2(6)
C9 C10 C11 126.3(6)
C9 C10 C27 117.0(5)
C11 C10 C27 116.7(5)
N3 C11 C10 125.8(5)
N3 C11 C12 109.9(5)
C10 C11 C12 124.3(6)
C13 C12 C11 107.4(5)
C13 C12 H12A 126.3
C11 C12 H12A 126.3
C12 C13 C14 106.6(5)
C12 C13 H13A 126.7
C14 C13 H13A 126.7
N3 C14 C15 124.4(5)
N3 C14 C13 109.3(5)
C15 C14 C13 126.3(5)
C14 C15 C16 120.3(5)
C14 C15 C33 121.9(5)
C16 C15 C33 117.8(5)
N4 C16 C17 106.5(5)
N4 C16 C15 122.6(5)
C17 C16 C15 130.9(6)
C16 C17 C18 108.2(6)
C16 C17 Hg 98.9(4)
C18 C17 Hg 100.0(4)
C16 C17 H17A 124(4)
C18 C17 H17A 127(4)
Hg C17 H17A 82(3)
C19 C18 C17 105.7(5)
C19 C18 C20 121.2(6)
C17 C18 C20 132.4(6)
N4 C19 C18 110.5(6)
N4 C19 H19A 124.8
C18 C19 H19A 124.8
C1 C20 C18 122.8(5)
C1 C20 C39 122.1(5)
C18 C20 C39 114.7(5)
C26 C21 C22 117.3(5)
C26 C21 C5 121.6(5)
C22 C21 C5 121.0(5)
C23 C22 C21 120.9(6)
C23 C22 H22A 119.6
C21 C22 H22A 119.6
C24 C23 C22 120.4(6)
C24 C23 H23A 119.8
C22 C23 H23A 119.8
C23 C24 C25 120.0(6)
C23 C24 H24A 120.0
C25 C24 H24A 120.0
C24 C25 C26 119.7(6)
C24 C25 H25A 120.2
C26 C25 H25A 120.2
C21 C26 C25 121.7(6)
C21 C26 H26A 119.1
C25 C26 H26A 119.1
C28 C27 C32 117.9(6)
C28 C27 C10 121.1(6)
C32 C27 C10 121.0(6)
C27 C28 C29 121.3(7)
C27 C28 H28A 119.3
C29 C28 H28A 119.3
C30 C29 C28 120.0(7)
C30 C29 H29A 120.0
C28 C29 H29A 120.0
C31 C30 C29 119.1(7)
C31 C30 H30A 120.4
C29 C30 H30A 120.4
C30 C31 C32 121.3(8)
C30 C31 H31A 119.3
C32 C31 H31A 119.3
C31 C32 C27 120.2(7)
C31 C32 H32A 119.9
C27 C32 H32A 119.9
C34 C33 C38 118.6(5)
C34 C33 C15 122.9(5)
C38 C33 C15 118.5(5)
C35 C34 C33 120.2(6)
C35 C34 H34A 119.9
C33 C34 H34A 119.9
C36 C35 C34 120.4(6)
C36 C35 H35A 119.8
C34 C35 H35A 119.8
C35 C36 C37 120.4(6)
C35 C36 H36A 119.8
C37 C36 H36A 119.8
C38 C37 C36 119.4(6)
C38 C37 H37A 120.3
C36 C37 H37A 120.3
C37 C38 C33 120.9(5)
C37 C38 H38A 119.5
C33 C38 H38A 119.5
C44 C39 C40 118.1(6)
C44 C39 C20 122.7(6)
C40 C39 C20 118.8(6)
C41 C40 C39 121.4(7)
C41 C40 H40A 119.3
C39 C40 H40A 119.3
C42 C41 C40 119.9(7)
C42 C41 H41A 120.0
C40 C41 H41A 120.0
C41 C42 C43 119.9(6)
C41 C42 H42A 120.1
C43 C42 H42A 120.1
C44 C43 C42 120.2(7)
C44 C43 H43A 119.9
C42 C43 H43A 119.9
C43 C44 C39 120.4(6)
C43 C44 H44A 119.8
C39 C44 H44A 119.8
N4 C45 H45A 109.5
N4 C45 H45B 109.5
H45A C45 H45B 109.5
N4 C45 H45C 109.5
H45A C45 H45C 109.5
H45B C45 H45C 109.5
C51 C46 C47 123.0(11)
C51 C46 H46A 118.5
C47 C46 H46A 118.5
C48 C47 C46 117.5(10)
C48 C47 C52 120.5(10)
C46 C47 C52 122.0(11)
C47 C48 C49 120.3(10)
C47 C48 H48A 119.8
C49 C48 H48A 119.8
C50 C49 C48 119.4(11)
C50 C49 C53' 125.7(16)
C48 C49 C53' 114.4(16)
C51 C50 C49 121.0(11)
C51 C50 H50A 119.5
C49 C50 H50A 119.5
C46 C51 C50 118.7(11)
C46 C51 C53 114.3(17)
C50 C51 C53 127.0(16)
C47 C52 H52A 109.5
C47 C52 H52B 109.5
H52A C52 H52B 109.5
C47 C52 H52C 109.5
H52A C52 H52C 109.5
H52B C52 H52C 109.5
C51 C53 H53A 109.5
C51 C53 H53B 109.5
H53A C53 H53B 109.5
C51 C53 H53C 109.5
H53A C53 H53C 109.5
H53B C53 H53C 109.5
C49 C53' H53D 109.5
C49 C53' H53E 109.5
H53D C53' H53E 109.5
C49 C53' H53F 109.5
H53D C53' H53F 109.5
H53E C53' H53F 109.5

loop_
_geom_bond_atom_site_label_1
_geom_bond_atom_site_label_2
_geom_bond_distance
Hg N2 2.192(5)
Hg N3 2.383(5)
Hg N1 2.394(5)
Hg Cl 2.3962(16)
Hg C17 2.711(6)
N1 C4 1.372(7)
N1 C1 1.391(8)
N2 C6 1.364(7)
N2 C9 1.378(8)
N3 C11 1.358(8)
N3 C14 1.380(7)
N4 C19 1.333(8)
N4 C16 1.404(8)
N4 C45 1.467(8)
C1 C20 1.392(8)
C1 C2 1.446(8)
C2 C3 1.346(9)
C2 H2A 0.9500
C3 C4 1.448(8)
C3 H3A 0.9500
C4 C5 1.413(8)
C5 C6 1.407(8)
C5 C21 1.492(8)
C6 C7 1.451(9)
C7 C8 1.332(9)
C7 H7A 0.9500
C8 C9 1.460(8)
C8 H8A 0.9500
C9 C10 1.408(9)
C10 C11 1.418(8)
C10 C27 1.495(8)
C11 C12 1.449(8)
C12 C13 1.348(9)
C12 H12A 0.9500
C13 C14 1.456(8)
C13 H13A 0.9500
C14 C15 1.387(8)
C15 C16 1.440(8)
C15 C33 1.470(8)
C16 C17 1.397(8)
C17 C18 1.415(9)
C17 H17A 0.93(6)
C18 C19 1.389(9)
C18 C20 1.432(8)
C19 H19A 0.9500
C20 C39 1.471(8)
C21 C26 1.388(8)
C21 C22 1.407(9)
C22 C23 1.386(9)
C22 H22A 0.9500
C23 C24 1.373(9)
C23 H23A 0.9500
C24 C25 1.380(10)
C24 H24A 0.9500
C25 C26 1.389(9)
C25 H25A 0.9500
C26 H26A 0.9500
C27 C28 1.363(10)
C27 C32 1.392(9)
C28 C29 1.396(10)
C28 H28A 0.9500
C29 C30 1.368(11)
C29 H29A 0.9500
C30 C31 1.355(12)
C30 H30A 0.9500
C31 C32 1.382(10)
C31 H31A 0.9500
C32 H32A 0.9500
C33 C34 1.396(8)
C33 C38 1.408(8)
C34 C35 1.389(8)
C34 H34A 0.9500
C35 C36 1.381(9)
C35 H35A 0.9500
C36 C37 1.391(9)
C36 H36A 0.9500
C37 C38 1.385(8)
C37 H37A 0.9500
C38 H38A 0.9500
C39 C44 1.400(9)
C39 C40 1.403(9)
C40 C41 1.383(10)
C40 H40A 0.9500
C41 C42 1.378(11)
C41 H41A 0.9500
C42 C43 1.396(10)
C42 H42A 0.9500
C43 C44 1.389(9)
C43 H43A 0.9500
C44 H44A 0.9500
C45 H45A 0.9800
C45 H45B 0.9800
C45 H45C 0.9800
C46 C51 1.357(16)
C46 C47 1.380(14)
C46 H46A 0.9500
C47 C48 1.376(15)
C47 C52 1.498(14)
C48 C49 1.394(15)
C48 H48A 0.9500
C49 C50 1.369(17)
C49 C53' 1.54(4)
C50 C51 1.360(18)
C50 H50A 0.9500
C51 C53 1.51(3)
C52 H52A 0.9800
C52 H52B 0.9800
C52 H52C 0.9800
C53 H53A 0.9800
C53 H53B 0.9800
C53 H53C 0.9800
C53' H53D 0.9800
C53' H53E 0.9800
C53' H53F 0.9800
